data_4510814
loop_
_publ_author_name
'Hellmuth, Tina'
'Rieckhoff, Stefan'
'Weiss, Marcel'
'Dorst, Konstantin'
'Frey, Wolfgang'
'Peters, Ren\'e'

_publ_section_title
;
 Cooperative Bimetallic Asymmetric Catalysis: Comparison of a Planar
 Chiral Ruthenocene Bis-Palladacycle to the Corresponding Ferrocene
;
_journal_issue 6
_journal_name_full 'ACS Catalysis'
_journal_page_first 1850
_journal_paper_doi 10.1021/cs500393x
_journal_volume 4
_journal_year 2014
_chemical_absolute_configuration ad
_chemical_formula_moiety 'C64 H54 Cl2 N4 O4 Pd2 Ru2 S2, C H2 Cl2'
_chemical_formula_sum 'C65 H56 Cl4 N4 O4 Pd2 Ru2 S2'
_chemical_formula_weight 1578.00
_chemical_name_systematic
; 
 ? 
;
_space_group_IT_number 19
_symmetry_cell_setting orthorhombic
_symmetry_space_group_name_Hall 'P 2ac 2ab'
_symmetry_space_group_name_H-M 'P 21 21 21'
_atom_sites_solution_hydrogens geom
_atom_sites_solution_primary direct
_atom_sites_solution_secondary difmap
_audit_creation_method SHELXL-97
_cell_angle_alpha 90.00
_cell_angle_beta 90.00
_cell_angle_gamma 90.00
_cell_formula_units_Z 4
_cell_length_a 11.5116(5)
_cell_length_b 13.6607(6)
_cell_length_c 39.4718(17)
_cell_measurement_reflns_used 10158
_cell_measurement_temperature 100(2)
_cell_measurement_theta_max 65.66
_cell_measurement_theta_min 3.42
_cell_volume 6207.2(5)
_computing_cell_refinement 'Bruker APEXII Software Suite, 2008'
_computing_data_collection 'Bruker APEXII Software Suite, 2008'
_computing_data_reduction 'Bruker APEXII Software Suite, 2008'
_computing_molecular_graphics 'SHELXTL-plus, XP (Sheldrick, 1991)'
_computing_structure_refinement 'SHELXL-97 (Sheldrick, 1997)'
_computing_structure_solution 'SHELXS-97 (Sheldrick, 1990)'
_diffrn_ambient_temperature 100(2)
_diffrn_measured_fraction_theta_full 0.983
_diffrn_measured_fraction_theta_max 0.983
_diffrn_measurement_device_type 'Bruker Kappa APEXII Duo'
_diffrn_measurement_method 'Omega + Phi Scans'
_diffrn_radiation_monochromator graphite
_diffrn_radiation_source I\mS
_diffrn_radiation_type CuK\a
_diffrn_radiation_wavelength 1.54178
_diffrn_reflns_av_R_equivalents 0.0548
_diffrn_reflns_av_sigmaI/netI 0.0424
_diffrn_reflns_limit_h_max 13
_diffrn_reflns_limit_h_min -13
_diffrn_reflns_limit_k_max 10
_diffrn_reflns_limit_k_min -16
_diffrn_reflns_limit_l_max 46
_diffrn_reflns_limit_l_min -41
_diffrn_reflns_number 57049
_diffrn_reflns_theta_full 65.66
_diffrn_reflns_theta_max 65.66
_diffrn_reflns_theta_min 3.42
_diffrn_standards_decay_% 0
_diffrn_standards_interval_count 0
_diffrn_standards_number 0
_exptl_absorpt_coefficient_mu 11.090
_exptl_absorpt_correction_T_max 0.7232
_exptl_absorpt_correction_T_min 0.5985
_exptl_absorpt_correction_type multi-scan
_exptl_absorpt_process_details 'Blessing, 1995'
_exptl_crystal_colour yellow
_exptl_crystal_density_diffrn 1.689
_exptl_crystal_density_method 'not measured'
_exptl_crystal_description block
_exptl_crystal_F_000 3144
_exptl_crystal_size_max 0.12
_exptl_crystal_size_mid 0.09
_exptl_crystal_size_min 0.08
_refine_diff_density_max 1.337
_refine_diff_density_min -1.342
_refine_diff_density_rms 0.105
_refine_ls_abs_structure_details 'Flack H D (1983), Acta Cryst. A39, 876-881'
_refine_ls_abs_structure_Flack -0.003(8)
_refine_ls_extinction_method none
_refine_ls_goodness_of_fit_ref 1.042
_refine_ls_hydrogen_treatment constr
_refine_ls_matrix_type full
_refine_ls_number_parameters 750
_refine_ls_number_reflns 10517
_refine_ls_number_restraints 38
_refine_ls_restrained_S_all 1.068
_refine_ls_R_factor_all 0.0354
_refine_ls_R_factor_gt 0.0339
_refine_ls_shift/su_max 0.003
_refine_ls_shift/su_mean 0.000
_refine_ls_structure_factor_coef Fsqd
_refine_ls_weighting_details 'calc w=1/[\s^2^(Fo^2^)+(0.0434P)^2^+12.4800P] where P=(Fo^2^+2Fc^2^)/3'
_refine_ls_weighting_scheme calc
_refine_ls_wR_factor_gt 0.0855
_refine_ls_wR_factor_ref 0.0863
_reflns_number_gt 10158
_reflns_number_total 10517
_reflns_threshold_expression >2sigma(I)
_cod_data_source_file cs500393x_si_002.cif
_cod_data_source_block s2039lc
_cod_depositor_comments 'Adding full bibliography for 4510813--4510814.cif.'
_cod_database_code 4510814

loop_
_symmetry_equiv_pos_as_xyz
'x, y, z'
'-x+1/2, -y, z+1/2'
'-x, y+1/2, -z+1/2'
'x+1/2, -y+1/2, -z'

loop_
_atom_site_label
_atom_site_type_symbol
_atom_site_fract_x
_atom_site_fract_y
_atom_site_fract_z
_atom_site_U_iso_or_equiv
_atom_site_adp_type
_atom_site_occupancy
_atom_site_symmetry_multiplicity
_atom_site_calc_flag
_atom_site_refinement_flags
Pd1 Pd 0.04067(3) 0.14554(3) 0.926910(9) 0.01636(9) Uani 1 1 d .
Ru1 Ru 0.21240(4) -0.06970(3) 0.946395(11) 0.02238(11) Uani 1 1 d .
Pd2 Pd 0.13323(4) 0.27761(3) 0.864819(10) 0.01809(10) Uani 1 1 d .
Ru2 Ru 0.09541(4) 0.16336(3) 0.784580(11) 0.02482(11) Uani 1 1 d .
Cl1 Cl 0.20192(11) 0.24851(9) 0.92271(3) 0.0210(3) Uani 1 1 d .
Cl2 Cl -0.05525(11) 0.24313(9) 0.88296(3) 0.0214(3) Uani 1 1 d .
S1 S -0.18575(13) -0.18985(10) 0.97413(4) 0.0244(3) Uani 1 1 d .
S2 S 0.44036(14) 0.38602(10) 0.76358(4) 0.0274(3) Uani 1 1 d .
O1 O -0.2513(4) -0.2605(3) 0.95579(11) 0.0313(10) Uani 1 1 d .
N1 N -0.1426(4) -0.1075(3) 0.94524(12) 0.0215(10) Uani 1 1 d .
C1 C 0.1122(5) 0.0591(4) 0.96089(13) 0.0174(11) Uani 1 1 d .
N2 N -0.0865(4) 0.0438(3) 0.93105(12) 0.0191(10) Uani 1 1 d .
O2 O -0.0860(4) -0.2173(3) 0.99287(12) 0.0381(11) Uani 1 1 d .
C2 C 0.0460(5) -0.0298(4) 0.96798(14) 0.0217(12) Uani 1 1 d .
O3 O 0.5634(4) 0.3839(3) 0.76269(12) 0.0358(11) Uani 1 1 d .
N3 N 0.4047(4) 0.3188(3) 0.79758(12) 0.0229(11) Uani 1 1 d .
C3 C 0.1092(5) -0.0866(5) 0.99246(14) 0.0238(13) Uani 1 1 d .
H3 H 0.0872 -0.1482 1.0016 0.029 Uiso 1 1 calc R
N4 N 0.2915(4) 0.3054(3) 0.84355(11) 0.0182(10) Uani 1 1 d .
O4 O 0.3740(4) 0.3490(3) 0.73590(10) 0.0322(10) Uani 1 1 d .
C4 C 0.2110(6) -0.0325(5) 1.00027(14) 0.0279(14) Uani 1 1 d .
H4 H 0.2689 -0.0525 1.0160 0.034 Uiso 1 1 calc R
C5 C 0.2141(5) 0.0571(5) 0.98098(14) 0.0251(13) Uani 1 1 d .
H5 H 0.2732 0.1056 0.9816 0.030 Uiso 1 1 calc R
C6 C 0.2974(8) -0.0546(6) 0.89678(18) 0.050(2) Uani 1 1 d U
H6 H 0.3015 0.0052 0.8846 0.060 Uiso 1 1 calc R
C7 C 0.2082(8) -0.1280(7) 0.89472(19) 0.056(2) Uani 1 1 d U
H7 H 0.1417 -0.1253 0.8805 0.067 Uiso 1 1 calc R
C8 C 0.2354(8) -0.2040(6) 0.9171(2) 0.052(2) Uani 1 1 d .
H8 H 0.1903 -0.2611 0.9208 0.062 Uiso 1 1 calc R
C9 C 0.3396(6) -0.1814(5) 0.93274(17) 0.0356(16) Uani 1 1 d .
H9 H 0.3783 -0.2213 0.9489 0.043 Uiso 1 1 calc R
C10 C 0.3786(6) -0.0909(6) 0.92108(18) 0.0409(17) Uani 1 1 d .
H10 H 0.4477 -0.0588 0.9281 0.049 Uiso 1 1 calc R
C11 C -0.0623(5) -0.0337(4) 0.94911(13) 0.0176(11) Uani 1 1 d .
C12 C -0.2307(5) -0.0756(4) 0.91947(14) 0.0216(12) Uani 1 1 d .
H12 H -0.3105 -0.0838 0.9291 0.026 Uiso 1 1 calc R
C13 C -0.2027(5) 0.0361(4) 0.91609(14) 0.0208(12) Uani 1 1 d .
H13 H -0.1992 0.0545 0.8916 0.025 Uiso 1 1 calc R
C14 C -0.2784(6) -0.1216(4) 1.00016(14) 0.0271(14) Uani 1 1 d .
C15 C -0.2354(6) -0.0643(5) 1.02581(15) 0.0331(15) Uani 1 1 d .
H15 H -0.1547 -0.0642 1.0308 0.040 Uiso 1 1 calc R
C16 C -0.3115(7) -0.0065(5) 1.04435(17) 0.0410(18) Uani 1 1 d .
H16 H -0.2829 0.0322 1.0625 0.049 Uiso 1 1 calc R
C17 C -0.4297(7) -0.0048(6) 1.0365(2) 0.049(2) Uani 1 1 d .
C18 C -0.4700(7) -0.0621(6) 1.0104(2) 0.051(2) Uani 1 1 d .
H18 H -0.5503 -0.0601 1.0049 0.061 Uiso 1 1 calc R
C19 C -0.3983(6) -0.1222(5) 0.99200(18) 0.0366(16) Uani 1 1 d .
H19 H -0.4280 -0.1627 0.9744 0.044 Uiso 1 1 calc R
C20 C -0.5141(8) 0.0633(7) 1.0554(3) 0.072(3) Uani 1 1 d .
H20A H -0.5324 0.1198 1.0411 0.108 Uiso 1 1 calc R
H20B H -0.4781 0.0858 1.0765 0.108 Uiso 1 1 calc R
H20C H -0.5858 0.0276 1.0606 0.108 Uiso 1 1 calc R
C21 C -0.2198(6) -0.1351(4) 0.88767(14) 0.0254(13) Uani 1 1 d .
C22 C -0.3087(7) -0.1963(6) 0.87800(17) 0.0445(19) Uani 1 1 d .
H22 H -0.3782 -0.1987 0.8909 0.053 Uiso 1 1 calc R
C23 C -0.2968(8) -0.2547(6) 0.84916(19) 0.051(2) Uani 1 1 d U
H23 H -0.3569 -0.2989 0.8430 0.061 Uiso 1 1 calc R
C24 C -0.1978(8) -0.2481(5) 0.82980(18) 0.0468(19) Uani 1 1 d U
H24 H -0.1899 -0.2882 0.8103 0.056 Uiso 1 1 calc R
C25 C -0.1119(7) -0.1857(5) 0.83811(17) 0.0389(17) Uani 1 1 d .
H25 H -0.0451 -0.1801 0.8241 0.047 Uiso 1 1 calc R
C26 C -0.1220(6) -0.1293(5) 0.86753(15) 0.0303(14) Uani 1 1 d .
H26 H -0.0607 -0.0864 0.8737 0.036 Uiso 1 1 calc R
C27 C -0.2912(5) 0.0993(4) 0.93399(14) 0.0206(12) Uani 1 1 d .
C28 C -0.4013(5) 0.1085(5) 0.91932(16) 0.0283(14) Uani 1 1 d .
H28 H -0.4157 0.0802 0.8978 0.034 Uiso 1 1 calc R
C29 C -0.4891(6) 0.1581(5) 0.93566(17) 0.0351(16) Uani 1 1 d .
H29 H -0.5641 0.1623 0.9257 0.042 Uiso 1 1 calc R
C30 C -0.4673(7) 0.2019(5) 0.96679(18) 0.0377(16) Uani 1 1 d .
H30 H -0.5270 0.2376 0.9779 0.045 Uiso 1 1 calc R
C31 C -0.3583(6) 0.1936(5) 0.98162(18) 0.0378(16) Uani 1 1 d .
H31 H -0.3433 0.2224 1.0031 0.045 Uiso 1 1 calc R
C32 C -0.2718(6) 0.1427(5) 0.96473(16) 0.0303(14) Uani 1 1 d .
H32 H -0.1970 0.1378 0.9747 0.036 Uiso 1 1 calc R
C33 C 0.0867(5) 0.2908(4) 0.81729(15) 0.0226(12) Uani 1 1 d .
C34 C 0.1802(5) 0.3026(4) 0.79394(15) 0.0227(13) Uani 1 1 d .
C35 C 0.1347(6) 0.3021(4) 0.75979(15) 0.0294(14) Uani 1 1 d .
H35 H 0.1783 0.3071 0.7394 0.035 Uiso 1 1 calc R
C36 C 0.0140(6) 0.2928(5) 0.76259(16) 0.0304(15) Uani 1 1 d .
H36 H -0.0388 0.2915 0.7441 0.037 Uiso 1 1 calc R
C37 C -0.0182(6) 0.2854(4) 0.79794(16) 0.0275(14) Uani 1 1 d .
H37 H -0.0947 0.2782 0.8067 0.033 Uiso 1 1 calc R
C38 C 0.1824(6) 0.0349(5) 0.80495(19) 0.0370(17) Uani 1 1 d .
H38 H 0.2456 0.0392 0.8203 0.044 Uiso 1 1 calc R
C39 C 0.1914(7) 0.0330(5) 0.7693(2) 0.0444(19) Uani 1 1 d .
H39 H 0.2612 0.0351 0.7565 0.053 Uiso 1 1 calc R
C40 C 0.0745(7) 0.0271(5) 0.75577(19) 0.0416(18) Uani 1 1 d .
H40 H 0.0528 0.0251 0.7326 0.050 Uiso 1 1 calc R
C41 C -0.0011(7) 0.0250(5) 0.78428(19) 0.0384(17) Uani 1 1 d .
H41 H -0.0834 0.0212 0.7834 0.046 Uiso 1 1 calc R
C42 C 0.0663(6) 0.0296(5) 0.81382(18) 0.0361(16) Uani 1 1 d .
H42 H 0.0370 0.0291 0.8363 0.043 Uiso 1 1 calc R
C43 C 0.2930(5) 0.3107(4) 0.81060(14) 0.0199(12) Uani 1 1 d .
C44 C 0.4889(5) 0.3067(4) 0.82601(14) 0.0220(13) Uani 1 1 d .
H44 H 0.5468 0.3613 0.8259 0.026 Uiso 1 1 calc R
C45 C 0.4075(5) 0.3153(4) 0.85788(13) 0.0194(12) Uani 1 1 d .
H45 H 0.4229 0.2592 0.8735 0.023 Uiso 1 1 calc R
C46 C 0.3947(6) 0.5063(4) 0.77329(15) 0.0273(14) Uani 1 1 d .
C47 C 0.4724(6) 0.5735(5) 0.7849(2) 0.0381(16) Uani 1 1 d .
H47 H 0.5521 0.5567 0.7872 0.046 Uiso 1 1 calc R
C48 C 0.4348(6) 0.6660(5) 0.7932(2) 0.0414(17) Uani 1 1 d .
H48 H 0.4897 0.7127 0.8010 0.050 Uiso 1 1 calc R
C49 C 0.3201(6) 0.6928(4) 0.79052(16) 0.0309(15) Uani 1 1 d .
C50 C 0.2427(7) 0.6232(5) 0.7784(2) 0.0459(19) Uani 1 1 d .
H50 H 0.1630 0.6399 0.7761 0.055 Uiso 1 1 calc R
C51 C 0.2786(7) 0.5309(5) 0.76969(19) 0.0424(18) Uani 1 1 d .
H51 H 0.2246 0.4844 0.7613 0.051 Uiso 1 1 calc R
C52 C 0.2788(7) 0.7936(5) 0.80079(19) 0.0376(16) Uani 1 1 d .
H52A H 0.3332 0.8217 0.8172 0.056 Uiso 1 1 calc R
H52B H 0.2015 0.7886 0.8110 0.056 Uiso 1 1 calc R
H52C H 0.2750 0.8358 0.7807 0.056 Uiso 1 1 calc R
C53 C 0.5502(5) 0.2091(4) 0.82361(13) 0.0172(11) Uani 1 1 d .
C54 C 0.6681(5) 0.2034(5) 0.83006(15) 0.0250(13) Uani 1 1 d .
H54 H 0.7107 0.2612 0.8350 0.030 Uiso 1 1 calc R
C55 C 0.7241(6) 0.1137(5) 0.82926(15) 0.0272(13) Uani 1 1 d .
H55 H 0.8052 0.1107 0.8337 0.033 Uiso 1 1 calc R
C56 C 0.6642(6) 0.0288(5) 0.82218(14) 0.0275(14) Uani 1 1 d .
H56 H 0.7037 -0.0322 0.8213 0.033 Uiso 1 1 calc R
C57 C 0.5444(6) 0.0336(4) 0.81631(16) 0.0288(14) Uani 1 1 d .
H57 H 0.5010 -0.0243 0.8121 0.035 Uiso 1 1 calc R
C58 C 0.4899(5) 0.1248(4) 0.81679(16) 0.0282(14) Uani 1 1 d .
H58 H 0.4089 0.1286 0.8123 0.034 Uiso 1 1 calc R
C59 C 0.4272(5) 0.4098(4) 0.87646(15) 0.0249(13) Uani 1 1 d .
C60 C 0.5115(7) 0.4110(5) 0.90239(17) 0.0410(18) Uani 1 1 d .
H60 H 0.5472 0.3516 0.9093 0.049 Uiso 1 1 calc R
C61 C 0.5424(8) 0.4980(6) 0.9177(2) 0.053(2) Uani 1 1 d .
H61 H 0.6011 0.4986 0.9347 0.064 Uiso 1 1 calc R
C62 C 0.4884(8) 0.5838(5) 0.9086(2) 0.054(2) Uani 1 1 d .
H62 H 0.5092 0.6434 0.9194 0.064 Uiso 1 1 calc R
C63 C 0.4045(8) 0.5833(5) 0.8839(2) 0.051(2) Uani 1 1 d .
H63 H 0.3670 0.6425 0.8776 0.061 Uiso 1 1 calc R
C64 C 0.3748(6) 0.4960(4) 0.86827(17) 0.0325(15) Uani 1 1 d .
H64 H 0.3162 0.4963 0.8513 0.039 Uiso 1 1 calc R
C1X C 0.1328(7) 0.0057(8) 0.6450(2) 0.083(3) Uani 1 1 d DU
H1X1 H 0.1249 -0.0518 0.6299 0.099 Uiso 1 1 calc R
H1X2 H 0.1651 0.0599 0.6313 0.099 Uiso 1 1 calc R
Cl1X Cl 0.2285(4) -0.0219(3) 0.67570(11) 0.1254(14) Uani 1 1 d D
Cl2X Cl -0.0064(6) 0.0399(3) 0.65899(14) 0.168(2) Uani 1 1 d DU

loop_
_atom_site_aniso_label
_atom_site_aniso_U_11
_atom_site_aniso_U_22
_atom_site_aniso_U_33
_atom_site_aniso_U_23
_atom_site_aniso_U_13
_atom_site_aniso_U_12
Pd1 0.01370(19) 0.01805(19) 0.01733(19) 0.00073(15) 0.00060(15) 0.00049(15)
Ru1 0.0207(2) 0.0289(2) 0.0175(2) -0.00093(19) -0.00097(18) 0.00921(19)
Pd2 0.0180(2) 0.01826(19) 0.01804(19) 0.00036(16) 0.00256(16) 0.00069(16)
Ru2 0.0276(3) 0.0210(2) 0.0259(2) 0.00027(18) -0.00321(19) 0.00500(18)
Cl1 0.0163(7) 0.0257(7) 0.0211(6) -0.0004(5) 0.0001(5) -0.0030(5)
Cl2 0.0172(7) 0.0247(6) 0.0222(6) 0.0039(5) -0.0002(5) -0.0008(5)
S1 0.0272(8) 0.0203(7) 0.0257(7) 0.0086(6) 0.0019(6) 0.0003(6)
S2 0.0364(9) 0.0204(7) 0.0255(7) 0.0077(6) 0.0131(7) 0.0064(6)
O1 0.044(3) 0.0153(19) 0.035(2) 0.0003(18) 0.007(2) -0.0021(18)
N1 0.022(3) 0.025(2) 0.017(2) 0.005(2) 0.000(2) 0.004(2)
C1 0.016(3) 0.019(3) 0.017(3) -0.006(2) 0.004(2) 0.006(2)
N2 0.012(2) 0.021(2) 0.024(2) -0.003(2) -0.0029(19) 0.0008(18)
O2 0.036(3) 0.035(2) 0.044(3) 0.023(2) -0.002(2) 0.003(2)
C2 0.019(3) 0.026(3) 0.020(3) -0.001(2) 0.006(2) 0.006(2)
O3 0.034(3) 0.027(2) 0.046(3) 0.011(2) 0.021(2) 0.006(2)
N3 0.029(3) 0.020(2) 0.020(2) 0.0048(19) 0.008(2) 0.005(2)
C3 0.021(3) 0.035(3) 0.016(3) 0.003(2) 0.002(2) 0.009(3)
N4 0.016(2) 0.017(2) 0.021(2) -0.0007(18) 0.004(2) 0.0015(19)
O4 0.055(3) 0.021(2) 0.020(2) 0.0042(18) 0.008(2) 0.009(2)
C4 0.033(4) 0.039(3) 0.013(3) 0.000(2) -0.002(3) 0.008(3)
C5 0.016(3) 0.034(3) 0.025(3) -0.013(3) -0.001(2) 0.007(3)
C6 0.067(4) 0.054(4) 0.030(3) 0.012(3) 0.020(3) 0.031(4)
C7 0.048(4) 0.083(5) 0.036(3) -0.023(4) -0.009(3) 0.030(4)
C8 0.052(5) 0.046(4) 0.057(5) -0.032(4) 0.010(4) 0.004(4)
C9 0.037(4) 0.039(4) 0.031(3) -0.006(3) 0.004(3) 0.023(3)
C10 0.029(4) 0.054(4) 0.040(4) -0.008(3) 0.017(3) 0.010(3)
C11 0.018(3) 0.019(3) 0.015(3) 0.002(2) 0.004(2) 0.005(2)
C12 0.023(3) 0.018(3) 0.023(3) 0.004(2) 0.001(2) -0.001(2)
C13 0.016(3) 0.024(3) 0.023(3) 0.004(2) -0.007(2) -0.005(2)
C14 0.030(4) 0.030(3) 0.021(3) 0.005(3) 0.004(3) -0.006(3)
C15 0.038(4) 0.035(3) 0.026(3) 0.004(3) -0.004(3) -0.003(3)
C16 0.057(5) 0.040(4) 0.027(3) -0.013(3) 0.001(3) -0.016(3)
C17 0.050(5) 0.049(4) 0.050(4) -0.023(4) 0.029(4) -0.016(4)
C18 0.022(4) 0.063(5) 0.068(5) -0.033(4) 0.018(4) -0.022(4)
C19 0.023(4) 0.040(4) 0.046(4) -0.014(3) 0.010(3) -0.013(3)
C20 0.067(6) 0.066(6) 0.084(7) -0.038(5) 0.045(5) -0.031(5)
C21 0.032(3) 0.023(3) 0.022(3) 0.004(2) -0.009(3) -0.003(3)
C22 0.054(5) 0.051(4) 0.029(3) 0.004(3) -0.005(3) -0.024(4)
C23 0.058(4) 0.053(4) 0.043(4) -0.002(3) -0.004(3) -0.015(3)
C24 0.077(5) 0.031(3) 0.033(3) -0.001(3) -0.001(3) -0.003(3)
C25 0.052(5) 0.039(4) 0.026(3) 0.001(3) 0.000(3) 0.004(3)
C26 0.032(4) 0.032(3) 0.027(3) 0.001(3) -0.005(3) 0.004(3)
C27 0.018(3) 0.018(3) 0.026(3) 0.009(2) -0.002(2) 0.004(2)
C28 0.021(3) 0.035(3) 0.028(3) 0.009(3) -0.001(3) 0.003(3)
C29 0.022(3) 0.045(4) 0.038(4) 0.021(3) 0.005(3) 0.011(3)
C30 0.038(4) 0.032(3) 0.043(4) 0.001(3) 0.011(3) 0.012(3)
C31 0.037(4) 0.036(4) 0.040(4) -0.010(3) 0.002(3) 0.001(3)
C32 0.030(4) 0.028(3) 0.033(3) -0.001(3) -0.001(3) -0.001(3)
C33 0.023(3) 0.020(3) 0.024(3) 0.000(2) 0.003(2) 0.009(2)
C34 0.028(3) 0.018(3) 0.022(3) 0.004(2) -0.002(2) 0.002(2)
C35 0.043(4) 0.023(3) 0.022(3) 0.002(2) 0.004(3) 0.006(3)
C36 0.033(4) 0.031(3) 0.027(3) 0.006(3) -0.008(3) 0.017(3)
C37 0.030(4) 0.020(3) 0.032(3) -0.001(3) -0.003(3) 0.013(3)
C38 0.039(4) 0.021(3) 0.051(4) 0.011(3) -0.006(3) 0.011(3)
C39 0.040(5) 0.022(3) 0.071(5) 0.000(3) 0.017(4) 0.013(3)
C40 0.059(5) 0.022(3) 0.044(4) -0.019(3) -0.009(4) 0.009(3)
C41 0.041(4) 0.022(3) 0.053(4) -0.005(3) -0.007(4) -0.005(3)
C42 0.045(5) 0.024(3) 0.040(4) 0.007(3) 0.002(3) -0.002(3)
C43 0.022(3) 0.010(2) 0.028(3) 0.001(2) 0.006(2) 0.004(2)
C44 0.027(3) 0.013(3) 0.026(3) -0.003(2) 0.009(2) -0.002(2)
C45 0.024(3) 0.016(3) 0.018(3) 0.002(2) 0.004(2) 0.005(2)
C46 0.032(4) 0.026(3) 0.024(3) 0.008(2) 0.009(3) 0.005(3)
C47 0.024(4) 0.027(3) 0.064(5) 0.005(3) 0.004(3) -0.001(3)
C48 0.034(4) 0.023(3) 0.068(5) 0.003(3) -0.004(3) -0.006(3)
C49 0.038(4) 0.024(3) 0.030(3) 0.005(3) 0.004(3) 0.002(3)
C50 0.037(4) 0.026(3) 0.075(5) -0.010(4) -0.015(4) 0.008(3)
C51 0.052(5) 0.028(3) 0.047(4) -0.008(3) -0.023(4) 0.004(3)
C52 0.043(4) 0.022(3) 0.048(4) 0.000(3) 0.007(3) -0.002(3)
C53 0.018(3) 0.012(2) 0.022(3) 0.002(2) 0.006(2) 0.001(2)
C54 0.024(3) 0.027(3) 0.024(3) -0.001(2) 0.000(2) -0.006(3)
C55 0.025(3) 0.030(3) 0.026(3) 0.001(3) -0.002(3) 0.002(3)
C56 0.034(4) 0.033(3) 0.016(3) 0.001(2) 0.002(2) 0.013(3)
C57 0.029(3) 0.021(3) 0.036(3) -0.005(3) -0.004(3) -0.003(3)
C58 0.020(3) 0.030(3) 0.035(3) -0.011(3) 0.000(3) 0.006(3)
C59 0.022(3) 0.026(3) 0.027(3) -0.005(2) 0.011(2) -0.008(2)
C60 0.060(5) 0.030(3) 0.033(4) -0.006(3) -0.001(3) -0.007(3)
C61 0.058(5) 0.060(5) 0.041(4) -0.022(4) 0.004(4) -0.017(4)
C62 0.082(7) 0.030(4) 0.049(5) -0.019(4) 0.028(5) -0.018(4)
C63 0.068(6) 0.025(4) 0.061(5) -0.011(3) 0.024(5) -0.001(4)
C64 0.036(4) 0.021(3) 0.041(4) -0.006(3) 0.004(3) 0.000(3)
C1X 0.094(6) 0.074(5) 0.081(5) 0.003(4) -0.014(5) 0.004(5)
Cl1X 0.147(4) 0.096(2) 0.133(3) -0.018(2) -0.030(3) 0.026(2)
Cl2X 0.229(5) 0.091(2) 0.183(4) 0.003(3) 0.051(4) -0.006(3)

loop_
_atom_type_symbol
_atom_type_description
_atom_type_scat_dispersion_real
_atom_type_scat_dispersion_imag
_atom_type_scat_source
C C 0.0181 0.0091 'International Tables Vol C Tables 4.2.6.8 and 6.1.1.4'
H H 0.0000 0.0000 'International Tables Vol C Tables 4.2.6.8 and 6.1.1.4'
N N 0.0311 0.0180 'International Tables Vol C Tables 4.2.6.8 and 6.1.1.4'
O O 0.0492 0.0322 'International Tables Vol C Tables 4.2.6.8 and 6.1.1.4'
S S 0.3331 0.5567 'International Tables Vol C Tables 4.2.6.8 and 6.1.1.4'
Cl Cl 0.3639 0.7018 'International Tables Vol C Tables 4.2.6.8 and 6.1.1.4'
Ru Ru 0.0552 3.2960 'International Tables Vol C Tables 4.2.6.8 and 6.1.1.4'
Pd Pd 0.1215 3.9337 'International Tables Vol C Tables 4.2.6.8 and 6.1.1.4'

loop_
_geom_angle_atom_site_label_1
_geom_angle_atom_site_label_2
_geom_angle_atom_site_label_3
_geom_angle
C1 Pd1 N2 80.6(2)
C1 Pd1 Cl1 94.41(17)
N2 Pd1 Cl1 173.64(13)
C1 Pd1 Cl2 176.02(17)
N2 Pd1 Cl2 96.01(13)
Cl1 Pd1 Cl2 88.87(5)
C1 Pd1 Pd2 135.69(16)
N2 Pd1 Pd2 133.17(13)
Cl1 Pd1 Pd2 49.18(3)
Cl2 Pd1 Pd2 46.09(3)
C2 Ru1 C10 172.2(3)
C2 Ru1 C1 39.3(2)
C10 Ru1 C1 133.8(3)
C2 Ru1 C9 150.0(3)
C10 Ru1 C9 37.3(3)
C1 Ru1 C9 169.7(3)
C2 Ru1 C3 38.6(2)
C10 Ru1 C3 147.7(3)
C1 Ru1 C3 65.1(2)
C9 Ru1 C3 119.8(2)
C2 Ru1 C8 121.8(3)
C10 Ru1 C8 62.5(3)
C1 Ru1 C8 151.7(3)
C9 Ru1 C8 36.9(3)
C3 Ru1 C8 114.7(3)
C2 Ru1 C4 63.4(2)
C10 Ru1 C4 118.9(3)
C1 Ru1 C4 63.5(2)
C9 Ru1 C4 114.0(2)
C3 Ru1 C4 37.9(2)
C8 Ru1 C4 135.3(3)
C2 Ru1 C7 116.0(3)
C10 Ru1 C7 62.8(3)
C1 Ru1 C7 121.8(3)
C9 Ru1 C7 62.0(3)
C3 Ru1 C7 136.5(3)
C8 Ru1 C7 37.3(3)
C4 Ru1 C7 171.9(3)
C2 Ru1 C6 136.1(3)
C10 Ru1 C6 38.1(3)
C1 Ru1 C6 113.2(2)
C9 Ru1 C6 63.1(3)
C3 Ru1 C6 173.4(3)
C8 Ru1 C6 63.4(3)
C4 Ru1 C6 148.0(3)
C7 Ru1 C6 38.2(3)
C2 Ru1 C5 64.3(2)
C10 Ru1 C5 112.4(3)
C1 Ru1 C5 37.7(2)
C9 Ru1 C5 134.1(3)
C3 Ru1 C5 64.7(2)
C8 Ru1 C5 170.4(3)
C4 Ru1 C5 38.3(2)
C7 Ru1 C5 149.6(3)
C6 Ru1 C5 118.3(3)
C33 Pd2 N4 80.4(2)
C33 Pd2 Cl2 93.35(18)
N4 Pd2 Cl2 173.59(13)
C33 Pd2 Cl1 174.87(16)
N4 Pd2 Cl1 97.22(13)
Cl2 Pd2 Cl1 88.92(5)
C33 Pd2 Pd1 133.55(18)
N4 Pd2 Pd1 135.36(13)
Cl2 Pd2 Pd1 49.18(3)
Cl1 Pd2 Pd1 46.14(3)
C34 Ru2 C33 38.4(2)
C34 Ru2 C38 115.9(3)
C33 Ru2 C38 116.7(3)
C34 Ru2 C35 38.8(2)
C33 Ru2 C35 65.1(2)
C38 Ru2 C35 140.5(3)
C34 Ru2 C39 122.4(3)
C33 Ru2 C39 147.5(3)
C38 Ru2 C39 37.8(3)
C35 Ru2 C39 118.7(3)
C34 Ru2 C36 63.3(2)
C33 Ru2 C36 64.3(2)
C38 Ru2 C36 177.6(3)
C35 Ru2 C36 37.4(3)
C39 Ru2 C36 140.3(3)
C34 Ru2 C37 63.9(2)
C33 Ru2 C37 38.4(2)
C38 Ru2 C37 143.4(3)
C35 Ru2 C37 64.5(2)
C39 Ru2 C37 173.5(3)
C36 Ru2 C37 38.7(2)
C34 Ru2 C42 135.4(2)
C33 Ru2 C42 110.4(2)
C38 Ru2 C42 37.0(3)
C35 Ru2 C42 174.2(3)
C39 Ru2 C42 62.7(3)
C36 Ru2 C42 145.2(3)
C37 Ru2 C42 114.7(3)
C34 Ru2 C41 170.0(3)
C33 Ru2 C41 132.2(3)
C38 Ru2 C41 62.6(3)
C35 Ru2 C41 148.4(3)
C39 Ru2 C41 63.3(3)
C36 Ru2 C41 118.6(3)
C37 Ru2 C41 110.8(3)
C42 Ru2 C41 37.3(3)
C34 Ru2 C40 151.8(3)
C33 Ru2 C40 169.7(3)
C38 Ru2 C40 63.7(3)
C35 Ru2 C40 121.8(3)
C39 Ru2 C40 38.7(3)
C36 Ru2 C40 115.7(3)
C37 Ru2 C40 135.0(3)
C42 Ru2 C40 63.1(3)
C41 Ru2 C40 37.9(3)
Pd1 Cl1 Pd2 84.68(4)
Pd2 Cl2 Pd1 84.73(4)
O2 S1 O1 121.0(3)
O2 S1 N1 107.0(3)
O1 S1 N1 105.5(2)
O2 S1 C14 109.2(3)
O1 S1 C14 109.7(3)
N1 S1 C14 102.9(3)
O3 S2 O4 120.6(3)
O3 S2 N3 104.7(3)
O4 S2 N3 106.8(3)
O3 S2 C46 108.7(3)
O4 S2 C46 109.7(3)
N3 S2 C46 105.3(3)
C11 N1 C12 108.5(4)
C11 N1 S1 127.9(4)
C12 N1 S1 117.1(4)
C5 C1 C2 108.0(5)
C5 C1 Pd1 137.8(5)
C2 C1 Pd1 114.3(4)
C5 C1 Ru1 72.1(3)
C2 C1 Ru1 69.8(3)
Pd1 C1 Ru1 121.8(2)
C11 N2 C13 110.9(5)
C11 N2 Pd1 116.5(4)
C13 N2 Pd1 132.6(4)
C3 C2 C11 139.4(6)
C3 C2 C1 108.3(5)
C11 C2 C1 112.4(5)
C3 C2 Ru1 71.4(3)
C11 C2 Ru1 123.2(4)
C1 C2 Ru1 70.9(3)
C43 N3 C44 108.3(4)
C43 N3 S2 124.4(4)
C44 N3 S2 120.2(4)
C4 C3 C2 106.5(5)
C4 C3 Ru1 71.1(3)
C2 C3 Ru1 70.1(3)
C4 C3 H3 126.8
C2 C3 H3 126.8
Ru1 C3 H3 123.7
C43 N4 C45 111.7(5)
C43 N4 Pd2 115.6(4)
C45 N4 Pd2 132.5(3)
C3 C4 C5 110.3(5)
C3 C4 Ru1 71.0(3)
C5 C4 Ru1 71.5(3)
C3 C4 H4 124.8
C5 C4 H4 124.8
Ru1 C4 H4 124.2
C1 C5 C4 107.0(6)
C1 C5 Ru1 70.2(3)
C4 C5 Ru1 70.1(3)
C1 C5 H5 126.5
C4 C5 H5 126.5
Ru1 C5 H5 124.8
C10 C6 C7 105.3(7)
C10 C6 Ru1 70.2(4)
C7 C6 Ru1 70.6(4)
C10 C6 H6 127.4
C7 C6 H6 127.4
Ru1 C6 H6 123.6
C8 C7 C6 108.8(7)
C8 C7 Ru1 71.2(4)
C6 C7 Ru1 71.2(4)
C8 C7 H7 125.6
C6 C7 H7 125.6
Ru1 C7 H7 123.6
C9 C8 C7 108.1(8)
C9 C8 Ru1 71.4(4)
C7 C8 Ru1 71.6(4)
C9 C8 H8 125.9
C7 C8 H8 125.9
Ru1 C8 H8 122.7
C8 C9 C10 109.2(7)
C8 C9 Ru1 71.6(4)
C10 C9 Ru1 71.2(4)
C8 C9 H9 125.4
C10 C9 H9 125.4
Ru1 C9 H9 123.4
C9 C10 C6 108.6(7)
C9 C10 Ru1 71.5(4)
C6 C10 Ru1 71.8(4)
C9 C10 H10 125.7
C6 C10 H10 125.7
Ru1 C10 H10 122.6
N2 C11 N1 112.9(5)
N2 C11 C2 115.6(5)
N1 C11 C2 131.3(5)
C21 C12 N1 110.6(5)
C21 C12 C13 116.1(5)
N1 C12 C13 101.6(4)
C21 C12 H12 109.4
N1 C12 H12 109.4
C13 C12 H12 109.4
N2 C13 C27 112.7(5)
N2 C13 C12 102.9(4)
C27 C13 C12 112.2(5)
N2 C13 H13 109.6
C27 C13 H13 109.6
C12 C13 H13 109.6
C15 C14 C19 121.4(6)
C15 C14 S1 121.2(5)
C19 C14 S1 117.2(5)
C14 C15 C16 119.1(7)
C14 C15 H15 120.5
C16 C15 H15 120.5
C15 C16 C17 120.6(6)
C15 C16 H16 119.7
C17 C16 H16 119.7
C18 C17 C16 119.1(7)
C18 C17 C20 119.6(8)
C16 C17 C20 121.3(7)
C19 C18 C17 122.3(7)
C19 C18 H18 118.8
C17 C18 H18 118.8
C18 C19 C14 117.5(6)
C18 C19 H19 121.2
C14 C19 H19 121.2
C17 C20 H20A 109.5
C17 C20 H20B 109.5
H20A C20 H20B 109.5
C17 C20 H20C 109.5
H20A C20 H20C 109.5
H20B C20 H20C 109.5
C22 C21 C26 118.8(6)
C22 C21 C12 119.9(6)
C26 C21 C12 121.3(6)
C21 C22 C23 120.1(7)
C21 C22 H22 120.0
C23 C22 H22 120.0
C24 C23 C22 119.7(8)
C24 C23 H23 120.1
C22 C23 H23 120.1
C25 C24 C23 121.0(7)
C25 C24 H24 119.5
C23 C24 H24 119.5
C24 C25 C26 119.4(7)
C24 C25 H25 120.3
C26 C25 H25 120.3
C21 C26 C25 121.0(6)
C21 C26 H26 119.5
C25 C26 H26 119.5
C32 C27 C28 118.4(6)
C32 C27 C13 123.5(5)
C28 C27 C13 118.0(5)
C29 C28 C27 121.0(6)
C29 C28 H28 119.5
C27 C28 H28 119.5
C28 C29 C30 119.6(6)
C28 C29 H29 120.2
C30 C29 H29 120.2
C31 C30 C29 120.0(6)
C31 C30 H30 120.0
C29 C30 H30 120.0
C32 C31 C30 119.2(6)
C32 C31 H31 120.4
C30 C31 H31 120.4
C27 C32 C31 121.8(6)
C27 C32 H32 119.1
C31 C32 H32 119.1
C34 C33 C37 107.4(5)
C34 C33 Pd2 115.0(4)
C37 C33 Pd2 137.5(5)
C34 C33 Ru2 70.8(3)
C37 C33 Ru2 71.3(3)
Pd2 C33 Ru2 118.9(3)
C33 C34 C35 109.2(5)
C33 C34 C43 112.9(5)
C35 C34 C43 137.9(6)
C33 C34 Ru2 70.8(3)
C35 C34 Ru2 71.0(3)
C43 C34 Ru2 122.9(4)
C36 C35 C34 106.6(6)
C36 C35 Ru2 71.3(4)
C34 C35 Ru2 70.2(3)
C36 C35 H35 126.7
C34 C35 H35 126.7
Ru2 C35 H35 123.5
C35 C36 C37 109.7(6)
C35 C36 Ru2 71.2(3)
C37 C36 Ru2 70.7(3)
C35 C36 H36 125.1
C37 C36 H36 125.1
Ru2 C36 H36 124.5
C33 C37 C36 107.1(6)
C33 C37 Ru2 70.3(3)
C36 C37 Ru2 70.6(3)
C33 C37 H37 126.4
C36 C37 H37 126.4
Ru2 C37 H37 124.3
C42 C38 C39 108.8(7)
C42 C38 Ru2 72.0(4)
C39 C38 Ru2 71.4(4)
C42 C38 H38 125.6
C39 C38 H38 125.6
Ru2 C38 H38 122.6
C38 C39 C40 107.5(7)
C38 C39 Ru2 70.8(4)
C40 C39 Ru2 71.2(4)
C38 C39 H39 126.2
C40 C39 H39 126.2
Ru2 C39 H39 123.4
C41 C40 C39 106.1(6)
C41 C40 Ru2 71.0(4)
C39 C40 Ru2 70.1(4)
C41 C40 H40 127.0
C39 C40 H40 127.0
Ru2 C40 H40 123.6
C42 C41 C40 108.6(7)
C42 C41 Ru2 71.1(4)
C40 C41 Ru2 71.2(4)
C42 C41 H41 125.7
C40 C41 H41 125.7
Ru2 C41 H41 123.6
C38 C42 C41 109.1(7)
C38 C42 Ru2 71.0(4)
C41 C42 Ru2 71.5(4)
C38 C42 H42 125.5
C41 C42 H42 125.5
Ru2 C42 H42 123.6
N4 C43 N3 112.7(5)
N4 C43 C34 115.7(5)
N3 C43 C34 131.5(5)
N3 C44 C53 110.7(5)
N3 C44 C45 101.9(4)
C53 C44 C45 113.2(4)
N3 C44 H44 110.3
C53 C44 H44 110.3
C45 C44 H44 110.3
N4 C45 C59 114.1(5)
N4 C45 C44 103.2(4)
C59 C45 C44 111.4(5)
N4 C45 H45 109.3
C59 C45 H45 109.3
C44 C45 H45 109.3
C47 C46 C51 120.3(6)
C47 C46 S2 120.3(5)
C51 C46 S2 119.4(5)
C46 C47 C48 119.6(6)
C46 C47 H47 120.2
C48 C47 H47 120.2
C49 C48 C47 121.9(7)
C49 C48 H48 119.0
C47 C48 H48 119.0
C48 C49 C50 117.5(6)
C48 C49 C52 121.6(6)
C50 C49 C52 120.9(6)
C51 C50 C49 121.5(7)
C51 C50 H50 119.3
C49 C50 H50 119.3
C50 C51 C46 119.3(7)
C50 C51 H51 120.4
C46 C51 H51 120.4
C49 C52 H52A 109.5
C49 C52 H52B 109.5
H52A C52 H52B 109.5
C49 C52 H52C 109.5
H52A C52 H52C 109.5
H52B C52 H52C 109.5
C58 C53 C54 119.1(5)
C58 C53 C44 121.1(5)
C54 C53 C44 119.7(5)
C53 C54 C55 120.2(6)
C53 C54 H54 119.9
C55 C54 H54 119.9
C56 C55 C54 121.1(6)
C56 C55 H55 119.5
C54 C55 H55 119.5
C55 C56 C57 119.2(6)
C55 C56 H56 120.4
C57 C56 H56 120.4
C58 C57 C56 118.9(6)
C58 C57 H57 120.6
C56 C57 H57 120.6
C53 C58 C57 121.6(6)
C53 C58 H58 119.2
C57 C58 H58 119.2
C64 C59 C60 117.8(6)
C64 C59 C45 124.1(6)
C60 C59 C45 117.9(6)
C61 C60 C59 120.4(7)
C61 C60 H60 119.8
C59 C60 H60 119.8
C62 C61 C60 120.2(8)
C62 C61 H61 119.9
C60 C61 H61 119.9
C63 C62 C61 120.0(7)
C63 C62 H62 120.0
C61 C62 H62 120.0
C62 C63 C64 119.6(7)
C62 C63 H63 120.2
C64 C63 H63 120.2
C59 C64 C63 122.0(7)
C59 C64 H64 119.0
C63 C64 H64 119.0
Cl1X C1X Cl2X 115.5(6)
Cl1X C1X H1X1 108.4
Cl2X C1X H1X1 108.4
Cl1X C1X H1X2 108.4
Cl2X C1X H1X2 108.4
H1X1 C1X H1X2 107.5

loop_
_geom_bond_atom_site_label_1
_geom_bond_atom_site_label_2
_geom_bond_distance
Pd1 C1 1.967(5)
Pd1 N2 2.025(5)
Pd1 Cl1 2.3348(14)
Pd1 Cl2 2.4506(13)
Pd1 Pd2 3.2244(6)
Ru1 C2 2.166(6)
Ru1 C10 2.178(7)
Ru1 C1 2.181(5)
Ru1 C9 2.183(6)
Ru1 C3 2.184(6)
Ru1 C8 2.185(7)
Ru1 C4 2.186(5)
Ru1 C7 2.190(7)
Ru1 C6 2.199(7)
Ru1 C5 2.205(6)
Pd2 C33 1.959(6)
Pd2 N4 2.042(5)
Pd2 Cl2 2.3328(14)
Pd2 Cl1 2.4506(13)
Ru2 C34 2.169(6)
Ru2 C33 2.170(6)
Ru2 C38 2.174(6)
Ru2 C35 2.180(6)
Ru2 C39 2.181(7)
Ru2 C36 2.181(6)
Ru2 C37 2.183(6)
Ru2 C42 2.187(6)
Ru2 C41 2.192(7)
Ru2 C40 2.195(6)
S1 O2 1.416(5)
S1 O1 1.423(5)
S1 N1 1.677(5)
S1 C14 1.749(6)
S2 O3 1.417(5)
S2 O4 1.426(5)
S2 N3 1.677(5)
S2 C46 1.767(6)
N1 C11 1.376(8)
N1 C12 1.501(7)
C1 C5 1.416(8)
C1 C2 1.461(8)
N2 C11 1.307(7)
N2 C13 1.466(7)
C2 C3 1.437(8)
C2 C11 1.453(8)
N3 C43 1.389(8)
N3 C44 1.491(8)
C3 C4 1.419(9)
C3 H3 0.9500
N4 C43 1.303(7)
N4 C45 1.457(8)
C4 C5 1.442(9)
C4 H4 0.9500
C5 H5 0.9500
C6 C10 1.428(11)
C6 C7 1.437(13)
C6 H6 0.9500
C7 C8 1.397(12)
C7 H7 0.9500
C8 C9 1.384(11)
C8 H8 0.9500
C9 C10 1.393(11)
C9 H9 0.9500
C10 H10 0.9500
C12 C21 1.501(8)
C12 C13 1.565(7)
C12 H12 1.0000
C13 C27 1.511(8)
C13 H13 1.0000
C14 C15 1.372(9)
C14 C19 1.418(10)
C15 C16 1.387(10)
C15 H15 0.9500
C16 C17 1.395(12)
C16 H16 0.9500
C17 C18 1.375(10)
C17 C20 1.538(11)
C18 C19 1.372(10)
C18 H18 0.9500
C19 H19 0.9500
C20 H20A 0.9800
C20 H20B 0.9800
C20 H20C 0.9800
C21 C22 1.375(9)
C21 C26 1.381(9)
C22 C23 1.397(11)
C22 H22 0.9500
C23 C24 1.375(12)
C23 H23 0.9500
C24 C25 1.346(11)
C24 H24 0.9500
C25 C26 1.398(9)
C25 H25 0.9500
C26 H26 0.9500
C27 C32 1.369(9)
C27 C28 1.399(9)
C28 C29 1.377(9)
C28 H28 0.9500
C29 C30 1.389(10)
C29 H29 0.9500
C30 C31 1.389(11)
C30 H30 0.9500
C31 C32 1.386(10)
C31 H31 0.9500
C32 H32 0.9500
C33 C34 1.426(8)
C33 C37 1.432(9)
C34 C35 1.446(9)
C34 C43 1.460(9)
C35 C36 1.400(10)
C35 H35 0.9500
C36 C37 1.447(9)
C36 H36 0.9500
C37 H37 0.9500
C38 C42 1.383(10)
C38 C39 1.411(11)
C38 H38 0.9500
C39 C40 1.450(11)
C39 H39 0.9500
C40 C41 1.423(11)
C40 H40 0.9500
C41 C42 1.402(10)
C41 H41 0.9500
C42 H42 0.9500
C44 C53 1.513(7)
C44 C45 1.573(7)
C44 H44 1.0000
C45 C59 1.501(8)
C45 H45 1.0000
C46 C47 1.361(10)
C46 C51 1.385(10)
C47 C48 1.375(10)
C47 H47 0.9500
C48 C49 1.374(10)
C48 H48 0.9500
C49 C50 1.388(10)
C49 C52 1.513(9)
C50 C51 1.370(10)
C50 H50 0.9500
C51 H51 0.9500
C52 H52A 0.9800
C52 H52B 0.9800
C52 H52C 0.9800
C53 C58 1.372(8)
C53 C54 1.382(9)
C54 C55 1.385(9)
C54 H54 0.9500
C55 C56 1.378(9)
C55 H55 0.9500
C56 C57 1.400(9)
C56 H56 0.9500
C57 C58 1.395(9)
C57 H57 0.9500
C58 H58 0.9500
C59 C64 1.362(9)
C59 C60 1.410(10)
C60 C61 1.381(10)
C60 H60 0.9500
C61 C62 1.374(13)
C61 H61 0.9500
C62 C63 1.373(13)
C62 H62 0.9500
C63 C64 1.386(10)
C63 H63 0.9500
C64 H64 0.9500
C1X Cl1X 1.680(8)
C1X Cl2X 1.758(8)
C1X H1X1 0.9900
C1X H1X2 0.9900

loop_
_geom_torsion_atom_site_label_1
_geom_torsion_atom_site_label_2
_geom_torsion_atom_site_label_3
_geom_torsion_atom_site_label_4
_geom_torsion
C1 Pd1 Pd2 C33 130.6(3)
N2 Pd1 Pd2 C33 0.9(3)
Cl1 Pd1 Pd2 C33 172.9(2)
Cl2 Pd1 Pd2 C33 -44.4(2)
C1 Pd1 Pd2 N4 1.2(3)
N2 Pd1 Pd2 N4 -128.5(3)
Cl1 Pd1 Pd2 N4 43.52(18)
Cl2 Pd1 Pd2 N4 -173.79(18)
C1 Pd1 Pd2 Cl2 175.0(2)
N2 Pd1 Pd2 Cl2 45.27(18)
Cl1 Pd1 Pd2 Cl2 -142.69(6)
C1 Pd1 Pd2 Cl1 -42.3(2)
N2 Pd1 Pd2 Cl1 -172.04(18)
Cl2 Pd1 Pd2 Cl1 142.69(6)
C1 Pd1 Cl1 Pd2 151.85(15)
N2 Pd1 Cl1 Pd2 114.3(12)
Cl2 Pd1 Cl1 Pd2 -25.90(4)
C33 Pd2 Cl1 Pd1 -89(2)
N4 Pd2 Cl1 Pd1 -150.81(12)
Cl2 Pd2 Cl1 Pd1 27.31(5)
C33 Pd2 Cl2 Pd1 149.48(16)
N4 Pd2 Cl2 Pd1 137.1(11)
Cl1 Pd2 Cl2 Pd1 -25.92(4)
C1 Pd1 Cl2 Pd2 -118(2)
N2 Pd1 Cl2 Pd2 -148.60(13)
Cl1 Pd1 Cl2 Pd2 27.31(5)
O2 S1 N1 C11 -38.7(6)
O1 S1 N1 C11 -168.8(5)
C14 S1 N1 C11 76.2(5)
O2 S1 N1 C12 173.2(4)
O1 S1 N1 C12 43.1(5)
C14 S1 N1 C12 -71.9(5)
N2 Pd1 C1 C5 -176.0(6)
Cl1 Pd1 C1 C5 7.9(6)
Cl2 Pd1 C1 C5 153.4(19)
Pd2 Pd1 C1 C5 38.6(7)
N2 Pd1 C1 C2 5.2(4)
Cl1 Pd1 C1 C2 -170.9(4)
Cl2 Pd1 C1 C2 -25(3)
Pd2 Pd1 C1 C2 -140.2(3)
N2 Pd1 C1 Ru1 85.6(3)
Cl1 Pd1 C1 Ru1 -90.4(3)
Cl2 Pd1 C1 Ru1 55(2)
Pd2 Pd1 C1 Ru1 -59.7(4)
C2 Ru1 C1 C5 117.6(5)
C10 Ru1 C1 C5 -67.7(5)
C9 Ru1 C1 C5 -40.5(14)
C3 Ru1 C1 C5 80.2(4)
C8 Ru1 C1 C5 176.6(6)
C4 Ru1 C1 C5 38.0(4)
C7 Ru1 C1 C5 -149.1(4)
C6 Ru1 C1 C5 -106.8(4)
C10 Ru1 C1 C2 174.7(4)
C9 Ru1 C1 C2 -158.1(12)
C3 Ru1 C1 C2 -37.4(3)
C8 Ru1 C1 C2 58.9(7)
C4 Ru1 C1 C2 -79.6(4)
C7 Ru1 C1 C2 93.3(5)
C6 Ru1 C1 C2 135.6(4)
C5 Ru1 C1 C2 -117.6(5)
C2 Ru1 C1 Pd1 -106.7(5)
C10 Ru1 C1 Pd1 68.0(5)
C9 Ru1 C1 Pd1 95.2(13)
C3 Ru1 C1 Pd1 -144.1(4)
C8 Ru1 C1 Pd1 -47.8(7)
C4 Ru1 C1 Pd1 173.7(4)
C7 Ru1 C1 Pd1 -13.4(5)
C6 Ru1 C1 Pd1 28.9(4)
C5 Ru1 C1 Pd1 135.7(5)
C1 Pd1 N2 C11 -8.0(4)
Cl1 Pd1 N2 C11 30.0(15)
Cl2 Pd1 N2 C11 169.9(4)
Pd2 Pd1 N2 C11 139.0(3)
C1 Pd1 N2 C13 175.7(5)
Cl1 Pd1 N2 C13 -146.3(10)
Cl2 Pd1 N2 C13 -6.3(5)
Pd2 Pd1 N2 C13 -37.3(6)
C5 C1 C2 C3 -0.5(6)
Pd1 C1 C2 C3 178.7(4)
Ru1 C1 C2 C3 61.9(4)
C5 C1 C2 C11 178.6(4)
Pd1 C1 C2 C11 -2.2(6)
Ru1 C1 C2 C11 -118.9(4)
C5 C1 C2 Ru1 -62.4(4)
Pd1 C1 C2 Ru1 116.7(3)
C10 Ru1 C2 C3 -147.4(19)
C1 Ru1 C2 C3 -117.8(5)
C9 Ru1 C2 C3 54.5(6)
C8 Ru1 C2 C3 90.7(5)
C4 Ru1 C2 C3 -38.0(4)
C7 Ru1 C2 C3 133.0(4)
C6 Ru1 C2 C3 174.1(5)
C5 Ru1 C2 C3 -80.9(4)
C10 Ru1 C2 C11 75(2)
C1 Ru1 C2 C11 104.7(6)
C9 Ru1 C2 C11 -82.9(6)
C3 Ru1 C2 C11 -137.4(7)
C8 Ru1 C2 C11 -46.7(6)
C4 Ru1 C2 C11 -175.4(6)
C7 Ru1 C2 C11 -4.4(6)
C6 Ru1 C2 C11 36.7(7)
C5 Ru1 C2 C11 141.7(5)
C10 Ru1 C2 C1 -30(2)
C9 Ru1 C2 C1 172.4(4)
C3 Ru1 C2 C1 117.8(5)
C8 Ru1 C2 C1 -151.5(4)
C4 Ru1 C2 C1 79.8(4)
C7 Ru1 C2 C1 -109.2(4)
C6 Ru1 C2 C1 -68.1(5)
C5 Ru1 C2 C1 36.9(3)
O3 S2 N3 C43 171.8(5)
O4 S2 N3 C43 -59.3(5)
C46 S2 N3 C43 57.2(5)
O3 S2 N3 C44 24.6(5)
O4 S2 N3 C44 153.5(4)
C46 S2 N3 C44 -90.0(5)
C11 C2 C3 C4 -178.1(7)
C1 C2 C3 C4 0.6(6)
Ru1 C2 C3 C4 62.2(4)
C11 C2 C3 Ru1 119.6(7)
C1 C2 C3 Ru1 -61.6(4)
C2 Ru1 C3 C4 -116.3(5)
C10 Ru1 C3 C4 55.9(6)
C1 Ru1 C3 C4 -78.2(4)
C9 Ru1 C3 C4 91.7(4)
C8 Ru1 C3 C4 133.1(4)
C7 Ru1 C3 C4 171.1(4)
C6 Ru1 C3 C4 -155(2)
C5 Ru1 C3 C4 -36.4(4)
C10 Ru1 C3 C2 172.2(5)
C1 Ru1 C3 C2 38.1(3)
C9 Ru1 C3 C2 -152.1(4)
C8 Ru1 C3 C2 -110.7(4)
C4 Ru1 C3 C2 116.3(5)
C7 Ru1 C3 C2 -72.6(5)
C6 Ru1 C3 C2 -38(2)
C5 Ru1 C3 C2 79.9(4)
C33 Pd2 N4 C43 -5.2(4)
Cl2 Pd2 N4 C43 7.3(14)
Cl1 Pd2 N4 C43 170.2(3)
Pd1 Pd2 N4 C43 140.2(3)
C33 Pd2 N4 C45 179.0(5)
Cl2 Pd2 N4 C45 -168.5(9)
Cl1 Pd2 N4 C45 -5.6(5)
Pd1 Pd2 N4 C45 -35.6(5)
C2 C3 C4 C5 -0.5(6)
Ru1 C3 C4 C5 61.0(4)
C2 C3 C4 Ru1 -61.5(4)
C2 Ru1 C4 C3 38.7(3)
C10 Ru1 C4 C3 -149.7(4)
C1 Ru1 C4 C3 82.8(4)
C9 Ru1 C4 C3 -108.2(4)
C8 Ru1 C4 C3 -70.7(5)
C7 Ru1 C4 C3 -49(2)
C6 Ru1 C4 C3 174.7(5)
C5 Ru1 C4 C3 120.1(5)
C2 Ru1 C4 C5 -81.4(4)
C10 Ru1 C4 C5 90.2(4)
C1 Ru1 C4 C5 -37.3(3)
C9 Ru1 C4 C5 131.7(4)
C3 Ru1 C4 C5 -120.1(5)
C8 Ru1 C4 C5 169.2(4)
C7 Ru1 C4 C5 -169.3(19)
C6 Ru1 C4 C5 54.5(6)
C2 C1 C5 C4 0.2(6)
Pd1 C1 C5 C4 -178.7(4)
Ru1 C1 C5 C4 -60.8(4)
C2 C1 C5 Ru1 61.0(4)
Pd1 C1 C5 Ru1 -117.9(5)
C3 C4 C5 C1 0.2(6)
Ru1 C4 C5 C1 60.9(4)
C3 C4 C5 Ru1 -60.6(4)
C2 Ru1 C5 C1 -38.5(3)
C10 Ru1 C5 C1 133.8(4)
C9 Ru1 C5 C1 170.7(4)
C3 Ru1 C5 C1 -81.4(4)
C8 Ru1 C5 C1 -170.2(17)
C4 Ru1 C5 C1 -117.4(5)
C7 Ru1 C5 C1 59.6(7)
C6 Ru1 C5 C1 92.0(4)
C2 Ru1 C5 C4 78.9(4)
C10 Ru1 C5 C4 -108.8(4)
C1 Ru1 C5 C4 117.4(5)
C9 Ru1 C5 C4 -71.9(5)
C3 Ru1 C5 C4 36.0(4)
C8 Ru1 C5 C4 -52.8(19)
C7 Ru1 C5 C4 177.1(6)
C6 Ru1 C5 C4 -150.6(4)
C2 Ru1 C6 C10 172.2(4)
C1 Ru1 C6 C10 132.5(4)
C9 Ru1 C6 C10 -37.0(5)
C3 Ru1 C6 C10 -154(2)
C8 Ru1 C6 C10 -78.6(5)
C4 Ru1 C6 C10 55.8(7)
C7 Ru1 C6 C10 -115.1(7)
C5 Ru1 C6 C10 90.8(5)
C2 Ru1 C6 C7 -72.7(6)
C10 Ru1 C6 C7 115.1(7)
C1 Ru1 C6 C7 -112.4(5)
C9 Ru1 C6 C7 78.1(5)
C3 Ru1 C6 C7 -39(2)
C8 Ru1 C6 C7 36.5(5)
C4 Ru1 C6 C7 170.9(5)
C5 Ru1 C6 C7 -154.0(4)
C10 C6 C7 C8 0.4(8)
Ru1 C6 C7 C8 -61.6(5)
C10 C6 C7 Ru1 62.0(5)
C2 Ru1 C7 C8 -109.1(5)
C10 Ru1 C7 C8 79.5(5)
C1 Ru1 C7 C8 -153.8(5)
C9 Ru1 C7 C8 37.2(5)
C3 Ru1 C7 C8 -67.6(6)
C4 Ru1 C7 C8 -25(2)
C6 Ru1 C7 C8 118.4(7)
C5 Ru1 C7 C8 167.9(5)
C2 Ru1 C7 C6 132.5(4)
C10 Ru1 C7 C6 -38.9(4)
C1 Ru1 C7 C6 87.8(5)
C9 Ru1 C7 C6 -81.1(5)
C3 Ru1 C7 C6 174.0(4)
C8 Ru1 C7 C6 -118.4(7)
C4 Ru1 C7 C6 -144(2)
C5 Ru1 C7 C6 49.5(7)
C6 C7 C8 C9 -0.8(8)
Ru1 C7 C8 C9 -62.5(5)
C6 C7 C8 Ru1 61.6(5)
C2 Ru1 C8 C9 -150.6(4)
C10 Ru1 C8 C9 36.8(4)
C1 Ru1 C8 C9 169.7(5)
C3 Ru1 C8 C9 -107.3(5)
C4 Ru1 C8 C9 -67.6(6)
C7 Ru1 C8 C9 117.2(7)
C6 Ru1 C8 C9 79.8(5)
C5 Ru1 C8 C9 -23(2)
C2 Ru1 C8 C7 92.1(6)
C10 Ru1 C8 C7 -80.5(6)
C1 Ru1 C8 C7 52.5(9)
C9 Ru1 C8 C7 -117.2(7)
C3 Ru1 C8 C7 135.5(5)
C4 Ru1 C8 C7 175.1(5)
C6 Ru1 C8 C7 -37.5(5)
C5 Ru1 C8 C7 -140.3(16)
C7 C8 C9 C10 1.0(8)
Ru1 C8 C9 C10 -61.6(5)
C7 C8 C9 Ru1 62.6(5)
C2 Ru1 C9 C8 56.6(7)
C10 Ru1 C9 C8 -118.7(7)
C1 Ru1 C9 C8 -151.6(12)
C3 Ru1 C9 C8 92.4(5)
C4 Ru1 C9 C8 134.6(5)
C7 Ru1 C9 C8 -37.6(5)
C6 Ru1 C9 C8 -80.9(5)
C5 Ru1 C9 C8 174.8(5)
C2 Ru1 C9 C10 175.2(5)
C1 Ru1 C9 C10 -33.0(15)
C3 Ru1 C9 C10 -149.0(4)
C8 Ru1 C9 C10 118.7(7)
C4 Ru1 C9 C10 -106.7(5)
C7 Ru1 C9 C10 81.1(5)
C6 Ru1 C9 C10 37.8(5)
C5 Ru1 C9 C10 -66.5(5)
C8 C9 C10 C6 -0.7(8)
Ru1 C9 C10 C6 -62.6(5)
C8 C9 C10 Ru1 61.9(5)
C7 C6 C10 C9 0.2(7)
Ru1 C6 C10 C9 62.5(5)
C7 C6 C10 Ru1 -62.3(5)
C2 Ru1 C10 C9 -162.0(18)
C1 Ru1 C10 C9 172.3(4)
C3 Ru1 C10 C9 56.9(7)
C8 Ru1 C10 C9 -36.5(5)
C4 Ru1 C10 C9 92.5(5)
C7 Ru1 C10 C9 -78.6(5)
C6 Ru1 C10 C9 -117.6(7)
C5 Ru1 C10 C9 134.6(4)
C2 Ru1 C10 C6 -44(2)
C1 Ru1 C10 C6 -70.1(6)
C9 Ru1 C10 C6 117.6(7)
C3 Ru1 C10 C6 174.6(5)
C8 Ru1 C10 C6 81.2(6)
C4 Ru1 C10 C6 -149.9(5)
C7 Ru1 C10 C6 39.0(5)
C5 Ru1 C10 C6 -107.8(5)
C13 N2 C11 N1 9.3(6)
Pd1 N2 C11 N1 -167.7(3)
C13 N2 C11 C2 -174.0(5)
Pd1 N2 C11 C2 9.0(6)
C12 N1 C11 N2 2.9(6)
S1 N1 C11 N2 -147.4(4)
C12 N1 C11 C2 -173.1(5)
S1 N1 C11 C2 36.6(9)
C3 C2 C11 N2 174.3(6)
C1 C2 C11 N2 -4.4(7)
Ru1 C2 C11 N2 -85.6(6)
C3 C2 C11 N1 -9.7(11)
C1 C2 C11 N1 171.5(5)
Ru1 C2 C11 N1 90.4(7)
C11 N1 C12 C21 111.3(5)
S1 N1 C12 C21 -94.8(5)
C11 N1 C12 C13 -12.6(6)
S1 N1 C12 C13 141.3(4)
C11 N2 C13 C27 104.4(5)
Pd1 N2 C13 C27 -79.2(6)
C11 N2 C13 C12 -16.7(6)
Pd1 N2 C13 C12 159.7(4)
C21 C12 C13 N2 -103.3(6)
N1 C12 C13 N2 16.8(5)
C21 C12 C13 C27 135.3(5)
N1 C12 C13 C27 -104.6(5)
O2 S1 C14 C15 30.5(6)
O1 S1 C14 C15 165.3(5)
N1 S1 C14 C15 -82.9(5)
O2 S1 C14 C19 -154.2(5)
O1 S1 C14 C19 -19.5(6)
N1 S1 C14 C19 92.4(5)
C19 C14 C15 C16 0.7(9)
S1 C14 C15 C16 175.8(5)
C14 C15 C16 C17 -1.6(11)
C15 C16 C17 C18 0.8(12)
C15 C16 C17 C20 -176.4(7)
C16 C17 C18 C19 0.9(13)
C20 C17 C18 C19 178.1(8)
C17 C18 C19 C14 -1.7(12)
C15 C14 C19 C18 0.9(10)
S1 C14 C19 C18 -174.4(6)
N1 C12 C21 C22 114.7(7)
C13 C12 C21 C22 -130.2(6)
N1 C12 C21 C26 -65.9(7)
C13 C12 C21 C26 49.2(8)
C26 C21 C22 C23 3.2(10)
C12 C21 C22 C23 -177.4(7)
C21 C22 C23 C24 -2.5(12)
C22 C23 C24 C25 -0.3(12)
C23 C24 C25 C26 2.2(11)
C22 C21 C26 C25 -1.2(9)
C12 C21 C26 C25 179.4(6)
C24 C25 C26 C21 -1.5(10)
N2 C13 C27 C32 -12.8(8)
C12 C13 C27 C32 102.9(6)
N2 C13 C27 C28 171.5(5)
C12 C13 C27 C28 -72.9(6)
C32 C27 C28 C29 -1.5(9)
C13 C27 C28 C29 174.5(6)
C27 C28 C29 C30 1.7(9)
C28 C29 C30 C31 -1.6(10)
C29 C30 C31 C32 1.1(11)
C28 C27 C32 C31 1.0(9)
C13 C27 C32 C31 -174.7(6)
C30 C31 C32 C27 -0.9(10)
N4 Pd2 C33 C34 5.3(4)
Cl2 Pd2 C33 C34 -173.3(4)
Cl1 Pd2 C33 C34 -57(2)
Pd1 Pd2 C33 C34 -141.3(3)
N4 Pd2 C33 C37 179.8(6)
Cl2 Pd2 C33 C37 1.2(6)
Cl1 Pd2 C33 C37 117.3(19)
Pd1 Pd2 C33 C37 33.2(7)
N4 Pd2 C33 Ru2 86.3(3)
Cl2 Pd2 C33 Ru2 -92.3(3)
Cl1 Pd2 C33 Ru2 24(2)
Pd1 Pd2 C33 Ru2 -60.3(4)
C38 Ru2 C33 C34 98.9(4)
C35 Ru2 C33 C34 -37.1(3)
C39 Ru2 C33 C34 67.9(6)
C36 Ru2 C33 C34 -78.7(4)
C37 Ru2 C33 C34 -116.8(5)
C42 Ru2 C33 C34 138.8(4)
C41 Ru2 C33 C34 175.0(4)
C40 Ru2 C33 C34 -171.5(13)
C34 Ru2 C33 C37 116.8(5)
C38 Ru2 C33 C37 -144.3(4)
C35 Ru2 C33 C37 79.7(4)
C39 Ru2 C33 C37 -175.3(5)
C36 Ru2 C33 C37 38.1(4)
C42 Ru2 C33 C37 -104.4(4)
C41 Ru2 C33 C37 -68.2(5)
C40 Ru2 C33 C37 -54.7(15)
C34 Ru2 C33 Pd2 -108.6(5)
C38 Ru2 C33 Pd2 -9.8(4)
C35 Ru2 C33 Pd2 -145.7(4)
C39 Ru2 C33 Pd2 -40.8(6)
C36 Ru2 C33 Pd2 172.7(4)
C37 Ru2 C33 Pd2 134.6(5)
C42 Ru2 C33 Pd2 30.2(4)
C41 Ru2 C33 Pd2 66.3(5)
C40 Ru2 C33 Pd2 79.9(15)
C37 C33 C34 C35 -1.4(6)
Pd2 C33 C34 C35 174.6(4)
Ru2 C33 C34 C35 60.9(4)
C37 C33 C34 C43 179.1(5)
Pd2 C33 C34 C43 -4.8(6)
Ru2 C33 C34 C43 -118.6(4)
C37 C33 C34 Ru2 -62.4(4)
Pd2 C33 C34 Ru2 113.7(3)
C38 Ru2 C34 C33 -100.9(4)
C35 Ru2 C34 C33 119.2(5)
C39 Ru2 C34 C33 -143.9(4)
C36 Ru2 C34 C33 81.6(4)
C37 Ru2 C34 C33 38.1(3)
C42 Ru2 C34 C33 -61.5(5)
C41 Ru2 C34 C33 -21.9(16)
C40 Ru2 C34 C33 176.8(5)
C33 Ru2 C34 C35 -119.2(5)
C38 Ru2 C34 C35 139.9(4)
C39 Ru2 C34 C35 96.9(4)
C36 Ru2 C34 C35 -37.6(4)
C37 Ru2 C34 C35 -81.1(4)
C42 Ru2 C34 C35 179.4(4)
C41 Ru2 C34 C35 -141.1(14)
C40 Ru2 C34 C35 57.6(7)
C33 Ru2 C34 C43 105.4(6)
C38 Ru2 C34 C43 4.5(6)
C35 Ru2 C34 C43 -135.4(7)
C39 Ru2 C34 C43 -38.5(6)
C36 Ru2 C34 C43 -173.0(6)
C37 Ru2 C34 C43 143.5(5)
C42 Ru2 C34 C43 43.9(6)
C41 Ru2 C34 C43 83.5(15)
C40 Ru2 C34 C43 -77.8(7)
C33 C34 C35 C36 1.6(7)
C43 C34 C35 C36 -179.1(6)
Ru2 C34 C35 C36 62.4(4)
C33 C34 C35 Ru2 -60.8(4)
C43 C34 C35 Ru2 118.5(7)
C34 Ru2 C35 C36 -116.3(5)
C33 Ru2 C35 C36 -79.6(4)
C38 Ru2 C35 C36 178.0(4)
C39 Ru2 C35 C36 136.7(4)
C37 Ru2 C35 C36 -37.0(4)
C42 Ru2 C35 C36 -121(3)
C41 Ru2 C35 C36 51.6(6)
C40 Ru2 C35 C36 91.7(4)
C33 Ru2 C35 C34 36.7(3)
C38 Ru2 C35 C34 -65.7(5)
C39 Ru2 C35 C34 -107.0(4)
C36 Ru2 C35 C34 116.3(5)
C37 Ru2 C35 C34 79.3(4)
C42 Ru2 C35 C34 -4(3)
C41 Ru2 C35 C34 167.9(5)
C40 Ru2 C35 C34 -152.0(4)
C34 C35 C36 C37 -1.1(7)
Ru2 C35 C36 C37 60.5(4)
C34 C35 C36 Ru2 -61.7(4)
C34 Ru2 C36 C35 39.0(4)
C33 Ru2 C36 C35 82.0(4)
C38 Ru2 C36 C35 -32(7)
C39 Ru2 C36 C35 -70.4(6)
C37 Ru2 C36 C35 119.7(6)
C42 Ru2 C36 C35 171.2(4)
C41 Ru2 C36 C35 -152.1(4)
C40 Ru2 C36 C35 -109.5(4)
C34 Ru2 C36 C37 -80.7(4)
C33 Ru2 C36 C37 -37.8(4)
C38 Ru2 C36 C37 -152(7)
C35 Ru2 C36 C37 -119.7(6)
C39 Ru2 C36 C37 169.9(4)
C42 Ru2 C36 C37 51.5(6)
C41 Ru2 C36 C37 88.1(4)
C40 Ru2 C36 C37 130.8(4)
C34 C33 C37 C36 0.7(6)
Pd2 C33 C37 C36 -174.0(5)
Ru2 C33 C37 C36 -61.3(4)
C34 C33 C37 Ru2 62.0(4)
Pd2 C33 C37 Ru2 -112.7(6)
C35 C36 C37 C33 0.3(7)
Ru2 C36 C37 C33 61.1(4)
C35 C36 C37 Ru2 -60.8(4)
C34 Ru2 C37 C33 -38.1(3)
C38 Ru2 C37 C33 60.9(6)
C35 Ru2 C37 C33 -81.5(4)
C39 Ru2 C37 C33 157(2)
C36 Ru2 C37 C33 -117.3(5)
C42 Ru2 C37 C33 92.2(4)
C41 Ru2 C37 C33 132.6(4)
C40 Ru2 C37 C33 168.1(4)
C34 Ru2 C37 C36 79.1(4)
C33 Ru2 C37 C36 117.3(5)
C38 Ru2 C37 C36 178.1(5)
C35 Ru2 C37 C36 35.8(4)
C39 Ru2 C37 C36 -86(3)
C42 Ru2 C37 C36 -150.6(4)
C41 Ru2 C37 C36 -110.2(4)
C40 Ru2 C37 C36 -74.6(5)
C34 Ru2 C38 C42 132.0(4)
C33 Ru2 C38 C42 89.0(5)
C35 Ru2 C38 C42 171.5(4)
C39 Ru2 C38 C42 -117.8(7)
C36 Ru2 C38 C42 -158(7)
C37 Ru2 C38 C42 51.7(7)
C41 Ru2 C38 C42 -36.9(4)
C40 Ru2 C38 C42 -79.5(5)
C34 Ru2 C38 C39 -110.1(5)
C33 Ru2 C38 C39 -153.1(4)
C35 Ru2 C38 C39 -70.7(6)
C36 Ru2 C38 C39 -40(7)
C37 Ru2 C38 C39 169.5(5)
C42 Ru2 C38 C39 117.8(7)
C41 Ru2 C38 C39 81.0(5)
C40 Ru2 C38 C39 38.4(5)
C42 C38 C39 C40 0.6(8)
Ru2 C38 C39 C40 -62.1(5)
C42 C38 C39 Ru2 62.7(5)
C34 Ru2 C39 C38 91.6(5)
C33 Ru2 C39 C38 48.7(7)
C35 Ru2 C39 C38 136.8(4)
C36 Ru2 C39 C38 177.6(4)
C37 Ru2 C39 C38 -105(2)
C42 Ru2 C39 C38 -36.8(4)
C41 Ru2 C39 C38 -78.9(5)
C40 Ru2 C39 C38 -117.1(7)
C34 Ru2 C39 C40 -151.3(4)
C33 Ru2 C39 C40 165.8(5)
C38 Ru2 C39 C40 117.1(7)
C35 Ru2 C39 C40 -106.1(5)
C36 Ru2 C39 C40 -65.3(6)
C37 Ru2 C39 C40 12(3)
C42 Ru2 C39 C40 80.3(5)
C41 Ru2 C39 C40 38.2(4)
C38 C39 C40 C41 -0.4(7)
Ru2 C39 C40 C41 -62.3(4)
C38 C39 C40 Ru2 61.9(5)
C34 Ru2 C40 C41 174.8(5)
C33 Ru2 C40 C41 -16.4(16)
C38 Ru2 C40 C41 78.4(5)
C35 Ru2 C40 C41 -146.7(4)
C39 Ru2 C40 C41 115.8(6)
C36 Ru2 C40 C41 -104.2(5)
C37 Ru2 C40 C41 -62.2(6)
C42 Ru2 C40 C41 36.8(4)
C34 Ru2 C40 C39 58.9(7)
C33 Ru2 C40 C39 -132.3(13)
C38 Ru2 C40 C39 -37.5(4)
C35 Ru2 C40 C39 97.5(5)
C36 Ru2 C40 C39 139.9(4)
C37 Ru2 C40 C39 -178.0(4)
C42 Ru2 C40 C39 -79.0(5)
C41 Ru2 C40 C39 -115.8(6)
C39 C40 C41 C42 0.1(7)
Ru2 C40 C41 C42 -61.6(5)
C39 C40 C41 Ru2 61.7(4)
C34 Ru2 C41 C42 -47.6(16)
C33 Ru2 C41 C42 -65.8(5)
C38 Ru2 C41 C42 36.5(4)
C35 Ru2 C41 C42 -178.7(5)
C39 Ru2 C41 C42 79.1(5)
C36 Ru2 C41 C42 -145.9(4)
C37 Ru2 C41 C42 -103.9(4)
C40 Ru2 C41 C42 118.2(6)
C34 Ru2 C41 C40 -165.7(13)
C33 Ru2 C41 C40 176.1(4)
C38 Ru2 C41 C40 -81.7(5)
C35 Ru2 C41 C40 63.1(7)
C39 Ru2 C41 C40 -39.0(4)
C36 Ru2 C41 C40 96.0(5)
C37 Ru2 C41 C40 138.0(4)
C42 Ru2 C41 C40 -118.2(6)
C39 C38 C42 C41 -0.5(8)
Ru2 C38 C42 C41 61.7(5)
C39 C38 C42 Ru2 -62.3(5)
C40 C41 C42 C38 0.3(8)
Ru2 C41 C42 C38 -61.4(5)
C40 C41 C42 Ru2 61.7(5)
C34 Ru2 C42 C38 -71.9(6)
C33 Ru2 C42 C38 -107.5(5)
C35 Ru2 C42 C38 -68(3)
C39 Ru2 C42 C38 37.6(5)
C36 Ru2 C42 C38 178.4(5)
C37 Ru2 C42 C38 -149.0(4)
C41 Ru2 C42 C38 118.6(7)
C40 Ru2 C42 C38 81.3(5)
C34 Ru2 C42 C41 169.4(4)
C33 Ru2 C42 C41 133.9(4)
C38 Ru2 C42 C41 -118.6(7)
C35 Ru2 C42 C41 173(2)
C39 Ru2 C42 C41 -81.0(5)
C36 Ru2 C42 C41 59.8(6)
C37 Ru2 C42 C41 92.4(5)
C40 Ru2 C42 C41 -37.3(4)
C45 N4 C43 N3 3.5(6)
Pd2 N4 C43 N3 -173.2(3)
C45 N4 C43 C34 -179.4(4)
Pd2 N4 C43 C34 4.0(6)
C44 N3 C43 N4 6.6(6)
S2 N3 C43 N4 -143.8(4)
C44 N3 C43 C34 -170.0(5)
S2 N3 C43 C34 39.6(8)
C33 C34 C43 N4 0.5(7)
C35 C34 C43 N4 -178.8(6)
Ru2 C34 C43 N4 -80.8(6)
C33 C34 C43 N3 177.0(5)
C35 C34 C43 N3 -2.3(11)
Ru2 C34 C43 N3 95.7(6)
C43 N3 C44 C53 108.0(5)
S2 N3 C44 C53 -100.1(5)
C43 N3 C44 C45 -12.6(5)
S2 N3 C44 C45 139.3(4)
C43 N4 C45 C59 109.8(5)
Pd2 N4 C45 C59 -74.3(6)
C43 N4 C45 C44 -11.3(5)
Pd2 N4 C45 C44 164.7(4)
N3 C44 C45 N4 13.9(5)
C53 C44 C45 N4 -105.0(5)
N3 C44 C45 C59 -108.9(5)
C53 C44 C45 C59 132.2(5)
O3 S2 C46 C47 -12.8(6)
O4 S2 C46 C47 -146.6(5)
N3 S2 C46 C47 98.9(6)
O3 S2 C46 C51 168.6(5)
O4 S2 C46 C51 34.8(6)
N3 S2 C46 C51 -79.7(6)
C51 C46 C47 C48 0.4(11)
S2 C46 C47 C48 -178.2(6)
C46 C47 C48 C49 0.8(12)
C47 C48 C49 C50 -1.2(11)
C47 C48 C49 C52 178.0(7)
C48 C49 C50 C51 0.6(12)
C52 C49 C50 C51 -178.6(7)
C49 C50 C51 C46 0.5(12)
C47 C46 C51 C50 -1.0(11)
S2 C46 C51 C50 177.6(6)
N3 C44 C53 C58 -45.0(7)
C45 C44 C53 C58 68.7(7)
N3 C44 C53 C54 138.3(5)
C45 C44 C53 C54 -107.9(6)
C58 C53 C54 C55 0.7(9)
C44 C53 C54 C55 177.4(5)
C53 C54 C55 C56 -0.2(9)
C54 C55 C56 C57 -1.1(9)
C55 C56 C57 C58 1.9(9)
C54 C53 C58 C57 0.2(9)
C44 C53 C58 C57 -176.5(6)
C56 C57 C58 C53 -1.5(10)
N4 C45 C59 C64 -31.3(8)
C44 C45 C59 C64 85.1(7)
N4 C45 C59 C60 153.6(5)
C44 C45 C59 C60 -90.0(7)
C64 C59 C60 C61 -2.6(10)
C45 C59 C60 C61 172.8(7)
C59 C60 C61 C62 2.1(12)
C60 C61 C62 C63 -0.7(13)
C61 C62 C63 C64 -0.1(12)
C60 C59 C64 C63 1.8(10)
C45 C59 C64 C63 -173.3(6)
C62 C63 C64 C59 -0.5(11)
